data_4340241
loop_
_publ_author_name
'Li, Qing-Shan'
'Wan, Chong-Qing'
'Zou, Ru-Yi'
'Xu, Feng-Bo'
'Song, Hai-Bin'
'Wan, Xiang-Jian'
'Zhang, Zheng-Zhi'

_publ_section_title
;
 Gold(I) eta2-arene complexes.
;
_journal_issue 5
_journal_name_full 'Inorganic chemistry'
_journal_page_first 1888
_journal_page_last 1890
_journal_paper_doi 10.1021/ic051869r
_journal_volume 45
_journal_year 2006
_chemical_formula_sum 'C30 H28 Au Cl N P'
_chemical_formula_weight 665.92
_chemical_name_systematic
; 
 ? 
;
_space_group_IT_number 14
_symmetry_cell_setting monoclinic
_symmetry_space_group_name_Hall '-P 2ybc'
_symmetry_space_group_name_H-M 'P 1 21/c 1'
_atom_sites_solution_hydrogens geom
_atom_sites_solution_primary direct
_atom_sites_solution_secondary difmap
_audit_creation_method SHELXL-97
_cell_angle_alpha 90.00
_cell_angle_beta 92.575(5)
_cell_angle_gamma 90.00
_cell_formula_units_Z 4
_cell_length_a 9.595(3)
_cell_length_b 16.081(5)
_cell_length_c 17.189(5)
_cell_measurement_reflns_used 1003
_cell_measurement_temperature 293(2)
_cell_measurement_theta_max 24.06
_cell_measurement_theta_min 2.70
_cell_volume 2649.5(14)
_computing_cell_refinement 'Bruker SMART'
_computing_data_collection 'Bruker SMART'
_computing_data_reduction 'Bruker SAINT'
_computing_molecular_graphics 'Bruker SHELXTL'
_computing_publication_material 'Bruker SHELXTL'
_computing_structure_refinement 'SHELXL-97 (Sheldrick, 1997)'
_computing_structure_solution 'SHELXS-97 (Sheldrick, 1990)'
_diffrn_ambient_temperature 293(2)
_diffrn_measured_fraction_theta_full 0.998
_diffrn_measured_fraction_theta_max 0.998
_diffrn_measurement_device_type 'CCD area detector'
_diffrn_measurement_method 'phi and omega scans'
_diffrn_radiation_monochromator graphite
_diffrn_radiation_source 'fine-focus sealed tube'
_diffrn_radiation_type MoK\a
_diffrn_radiation_wavelength 0.71073
_diffrn_reflns_av_R_equivalents 0.0703
_diffrn_reflns_av_sigmaI/netI 0.0908
_diffrn_reflns_limit_h_max 11
_diffrn_reflns_limit_h_min -11
_diffrn_reflns_limit_k_max 20
_diffrn_reflns_limit_k_min -19
_diffrn_reflns_limit_l_max 21
_diffrn_reflns_limit_l_min -11
_diffrn_reflns_number 15061
_diffrn_reflns_theta_full 26.39
_diffrn_reflns_theta_max 26.39
_diffrn_reflns_theta_min 2.12
_exptl_absorpt_coefficient_mu 5.733
_exptl_absorpt_correction_T_max 1.000000
_exptl_absorpt_correction_T_min 0.822040
_exptl_absorpt_correction_type multi-scan
_exptl_absorpt_process_details SADABS
_exptl_crystal_density_diffrn 1.669
_exptl_crystal_density_meas ?
_exptl_crystal_density_method 'not measured'
_exptl_crystal_F_000 1304
_exptl_crystal_size_max 0.08
_exptl_crystal_size_mid 0.06
_exptl_crystal_size_min 0.06
_refine_diff_density_max 0.836
_refine_diff_density_min -0.743
_refine_diff_density_rms 0.119
_refine_ls_extinction_method none
_refine_ls_goodness_of_fit_ref 1.012
_refine_ls_hydrogen_treatment mixed
_refine_ls_matrix_type full
_refine_ls_number_parameters 308
_refine_ls_number_reflns 5415
_refine_ls_number_restraints 0
_refine_ls_restrained_S_all 1.012
_refine_ls_R_factor_all 0.1102
_refine_ls_R_factor_gt 0.0511
_refine_ls_shift/su_max 0.001
_refine_ls_shift/su_mean 0.000
_refine_ls_structure_factor_coef Fsqd
_refine_ls_weighting_details 'calc w=1/[\s^2^(Fo^2^)+(0.0197P)^2^+0.0000P] where P=(Fo^2^+2Fc^2^)/3'
_refine_ls_weighting_scheme calc
_refine_ls_wR_factor_gt 0.0650
_refine_ls_wR_factor_ref 0.0763
_reflns_number_gt 3261
_reflns_number_total 5415
_reflns_threshold_expression >2sigma(I)
_cod_data_source_file ic051869rsi20051027_090347.cif
_cod_data_source_block complex_2
_cod_depositor_comments
;
The following automatic conversions were performed:

'_symmetry_cell_setting' value 'Monoclinic' changed to 'monoclinic'
according to
/usr/data/users/saulius/automatic-downloads/retrospective/ACS/lib/dictionaries/cif_core.dic
dictionary named 'cif_core.dic' version 2.4.2 from
2011-04-26.

'_exptl_absorpt_correction_type' value 'MULTI-SCAN'
changed to 'multi-scan' according to
/usr/data/users/saulius/automatic-downloads/retrospective/ACS/lib/dictionaries/cif_core.dic
dictionary named 'cif_core.dic' version 2.4.2 from 2011-04-26.

Automatic conversion script
Id: cif_fix_values 2281 2013-09-26 08:29:07Z andrius 

The following automatic conversions were performed:

'_exptl_crystal_density_meas' value 'NONE' was changed to '?' - the
value is perceived as not measured.

Automatic conversion script
Id: cif_fix_values 3008 2015-01-20 13:52:24Z robertas 
;
_cod_original_cell_volume 2649.4(14)
_cod_original_sg_symbol_H-M P2(1)/c
_cod_database_code 4340241

loop_
_symmetry_equiv_pos_as_xyz
'x, y, z'
'-x, y+1/2, -z+1/2'
'-x, -y, -z'
'x, -y-1/2, z-1/2'

loop_
_atom_site_label
_atom_site_type_symbol
_atom_site_fract_x
_atom_site_fract_y
_atom_site_fract_z
_atom_site_U_iso_or_equiv
_atom_site_adp_type
_atom_site_occupancy
_atom_site_symmetry_multiplicity
_atom_site_calc_flag
_atom_site_refinement_flags
Au1 Au 0.38191(3) 0.672372(18) 0.011216(16) 0.04806(10) Uani 1 1 d .
Cl1 Cl 0.14415(18) 0.67888(14) -0.00383(12) 0.0772(6) Uani 1 1 d .
P1 P 0.61456(17) 0.66611(12) 0.02223(9) 0.0402(4) Uani 1 1 d .
N1 N 0.6728(5) 0.6176(3) 0.1022(3) 0.0389(13) Uani 1 1 d .
C1 C 0.6979(7) 0.7666(4) 0.0265(4) 0.0396(16) Uani 1 1 d .
C2 C 0.6467(7) 0.8286(5) 0.0748(4) 0.0552(18) Uani 1 1 d .
H2 H 0.5665 0.8184 0.1018 0.066 Uiso 1 1 calc R
C3 C 0.7124(9) 0.9041(5) 0.0831(4) 0.063(2) Uani 1 1 d .
H3 H 0.6795 0.9436 0.1173 0.075 Uiso 1 1 calc R
C4 C 0.8260(9) 0.9207(5) 0.0411(5) 0.072(2) Uani 1 1 d .
H4 H 0.8678 0.9728 0.0450 0.087 Uiso 1 1 calc R
C5 C 0.8796(8) 0.8622(5) -0.0064(5) 0.067(2) Uani 1 1 d .
H5 H 0.9589 0.8736 -0.0337 0.080 Uiso 1 1 calc R
C6 C 0.8147(8) 0.7854(5) -0.0136(4) 0.054(2) Uani 1 1 d .
H6 H 0.8510 0.7456 -0.0463 0.065 Uiso 1 1 calc R
C7 C 0.6811(7) 0.6181(4) -0.0628(4) 0.0433(17) Uani 1 1 d .
C8 C 0.6396(8) 0.6469(4) -0.1362(5) 0.061(2) Uani 1 1 d .
H8 H 0.5786 0.6918 -0.1403 0.073 Uiso 1 1 calc R
C9 C 0.6854(9) 0.6117(6) -0.2028(5) 0.071(2) Uani 1 1 d .
H9 H 0.6562 0.6325 -0.2513 0.086 Uiso 1 1 calc R
C10 C 0.7750(9) 0.5452(5) -0.1972(5) 0.069(2) Uani 1 1 d .
H10 H 0.8067 0.5210 -0.2423 0.083 Uiso 1 1 calc R
C11 C 0.8180(8) 0.5141(5) -0.1261(5) 0.068(2) Uani 1 1 d .
H11 H 0.8781 0.4688 -0.1225 0.082 Uiso 1 1 calc R
C12 C 0.7705(7) 0.5515(4) -0.0588(4) 0.054(2) Uani 1 1 d .
H12 H 0.8001 0.5308 -0.0103 0.065 Uiso 1 1 calc R
C13 C 0.8206(6) 0.6234(4) 0.1305(4) 0.0462(18) Uani 1 1 d .
H13A H 0.8747 0.6480 0.0901 0.055 Uiso 1 1 calc R
H13B H 0.8564 0.5678 0.1404 0.055 Uiso 1 1 calc R
C14 C 0.8403(7) 0.6758(5) 0.2059(4) 0.064(2) Uani 1 1 d .
H14A H 0.8420 0.7344 0.1924 0.076 Uiso 1 1 calc R
H14B H 0.7619 0.6666 0.2385 0.076 Uiso 1 1 calc R
C15 C 0.9710(10) 0.6540(6) 0.2499(5) 0.109(4) Uani 1 1 d .
H15A H 0.9688 0.5963 0.2642 0.164 Uiso 1 1 calc R
H15B H 0.9801 0.6876 0.2960 0.164 Uiso 1 1 calc R
H15C H 1.0489 0.6639 0.2180 0.164 Uiso 1 1 calc R
C16 C 0.5989(7) 0.5418(4) 0.1269(4) 0.0442(18) Uani 1 1 d .
H16A H 0.6404 0.4937 0.1030 0.053 Uiso 1 1 calc R
H16B H 0.5022 0.5450 0.1081 0.053 Uiso 1 1 calc R
C17 C 0.6036(7) 0.5298(4) 0.2134(4) 0.0412(17) Uani 1 1 d .
C18 C 0.6948(7) 0.4694(4) 0.2495(4) 0.0468(18) Uani 1 1 d .
C19 C 0.7884(8) 0.4198(4) 0.2088(5) 0.058(2) Uani 1 1 d .
H19 H 0.7885 0.4234 0.1549 0.069 Uiso 1 1 calc R
C20 C 0.8788(9) 0.3666(5) 0.2467(6) 0.075(3) Uani 1 1 d .
H20 H 0.9416 0.3358 0.2188 0.090 Uiso 1 1 calc R
C21 C 0.8769(11) 0.3584(6) 0.3283(7) 0.094(3) Uani 1 1 d .
H21 H 0.9385 0.3216 0.3535 0.113 Uiso 1 1 calc R
C22 C 0.7883(11) 0.4024(6) 0.3707(6) 0.088(3) Uani 1 1 d .
H22 H 0.7866 0.3947 0.4242 0.105 Uiso 1 1 calc R
C23 C 0.6967(8) 0.4612(5) 0.3324(5) 0.059(2) Uani 1 1 d .
C24 C 0.6086(9) 0.5096(5) 0.3755(4) 0.066(2) Uani 1 1 d .
H24 H 0.6088 0.5015 0.4290 0.079 Uiso 1 1 calc R
C25 C 0.5204(7) 0.5693(5) 0.3423(4) 0.0502(19) Uani 1 1 d .
C26 C 0.4292(9) 0.6196(6) 0.3858(5) 0.073(3) Uani 1 1 d .
H26 H 0.4278 0.6121 0.4394 0.087 Uiso 1 1 calc R
C27 C 0.3455(9) 0.6771(6) 0.3523(6) 0.081(3) Uani 1 1 d .
H27 H 0.2864 0.7086 0.3820 0.098 Uiso 1 1 calc R
C28 C 0.3487(8) 0.6893(5) 0.2707(5) 0.067(2) Uani 1 1 d .
H28 H 0.2937 0.7307 0.2473 0.080 Uiso 1 1 calc R
C29 C 0.4290(7) 0.6425(5) 0.2266(4) 0.057(2) Uani 1 1 d .
H29 H 0.4262 0.6512 0.1731 0.068 Uiso 1 1 calc R
C30 C 0.5191(7) 0.5794(4) 0.2590(4) 0.0417(17) Uani 1 1 d .

loop_
_atom_site_aniso_label
_atom_site_aniso_U_11
_atom_site_aniso_U_22
_atom_site_aniso_U_33
_atom_site_aniso_U_23
_atom_site_aniso_U_13
_atom_site_aniso_U_12
Au1 0.03460(15) 0.05889(19) 0.05075(17) 0.00537(18) 0.00268(10) 0.00667(18)
Cl1 0.0352(12) 0.1066(17) 0.0898(15) 0.0197(14) 0.0010(10) 0.0095(12)
P1 0.0349(10) 0.0423(11) 0.0434(10) 0.0039(9) 0.0032(8) 0.0061(9)
N1 0.032(3) 0.040(4) 0.045(4) 0.006(3) 0.003(3) -0.001(3)
C1 0.041(4) 0.037(4) 0.041(4) -0.002(3) 0.001(3) 0.011(3)
C2 0.054(5) 0.054(5) 0.057(5) 0.006(4) -0.001(4) 0.009(5)
C3 0.081(7) 0.044(5) 0.063(6) -0.014(4) -0.005(5) 0.012(5)
C4 0.068(7) 0.045(5) 0.101(7) -0.002(5) -0.016(5) -0.008(5)
C5 0.056(5) 0.056(5) 0.089(7) -0.001(4) 0.005(5) -0.017(5)
C6 0.046(5) 0.057(5) 0.060(5) -0.003(4) 0.003(4) 0.008(4)
C7 0.042(4) 0.038(4) 0.050(5) 0.002(3) 0.003(3) 0.003(3)
C8 0.074(6) 0.051(5) 0.058(6) 0.001(4) 0.004(4) 0.013(4)
C9 0.088(7) 0.081(7) 0.045(6) -0.005(5) 0.000(5) 0.001(5)
C10 0.072(6) 0.066(6) 0.071(7) -0.012(5) 0.025(5) -0.006(5)
C11 0.058(6) 0.068(6) 0.078(7) -0.008(5) 0.010(5) 0.017(5)
C12 0.046(5) 0.060(5) 0.057(5) -0.006(4) 0.009(4) 0.010(4)
C13 0.031(4) 0.049(5) 0.059(5) 0.011(4) 0.001(3) -0.001(3)
C14 0.047(5) 0.064(5) 0.079(6) 0.002(5) -0.007(4) -0.017(4)
C15 0.109(8) 0.093(8) 0.120(8) -0.003(6) -0.055(7) -0.012(6)
C16 0.037(4) 0.048(5) 0.048(5) -0.002(3) 0.000(3) 0.000(3)
C17 0.041(4) 0.036(4) 0.047(5) -0.001(3) 0.002(3) -0.008(3)
C18 0.044(5) 0.047(5) 0.049(5) 0.005(4) -0.005(4) -0.013(4)
C19 0.062(6) 0.036(5) 0.075(6) 0.003(4) 0.003(4) 0.001(4)
C20 0.070(6) 0.046(5) 0.109(8) -0.003(5) -0.003(6) 0.009(5)
C21 0.091(8) 0.061(7) 0.127(10) 0.004(6) -0.047(7) 0.007(5)
C22 0.104(9) 0.081(8) 0.075(7) 0.013(6) -0.039(6) 0.000(6)
C23 0.050(5) 0.048(5) 0.075(7) 0.001(5) -0.021(5) -0.005(4)
C24 0.072(6) 0.082(7) 0.044(5) 0.006(5) -0.007(4) -0.027(5)
C25 0.043(5) 0.056(5) 0.052(5) -0.010(4) 0.001(4) -0.016(4)
C26 0.067(6) 0.099(8) 0.053(6) -0.025(5) 0.018(5) -0.027(6)
C27 0.064(6) 0.083(7) 0.098(8) -0.039(6) 0.020(5) -0.007(6)
C28 0.041(5) 0.068(6) 0.091(7) -0.020(5) 0.001(4) 0.006(4)
C29 0.047(5) 0.067(6) 0.057(5) -0.012(4) 0.008(4) 0.003(4)
C30 0.034(4) 0.044(4) 0.047(5) -0.001(3) 0.000(3) -0.014(3)

loop_
_atom_type_symbol
_atom_type_description
_atom_type_scat_dispersion_real
_atom_type_scat_dispersion_imag
_atom_type_scat_source
C C 0.0033 0.0016 'International Tables Vol C Tables 4.2.6.8 and 6.1.1.4'
H H 0.0000 0.0000 'International Tables Vol C Tables 4.2.6.8 and 6.1.1.4'
N N 0.0061 0.0033 'International Tables Vol C Tables 4.2.6.8 and 6.1.1.4'
P P 0.1023 0.0942 'International Tables Vol C Tables 4.2.6.8 and 6.1.1.4'
Cl Cl 0.1484 0.1585 'International Tables Vol C Tables 4.2.6.8 and 6.1.1.4'
Au Au -2.0133 8.8022 'International Tables Vol C Tables 4.2.6.8 and 6.1.1.4'

loop_
_geom_angle_atom_site_label_1
_geom_angle_atom_site_label_2
_geom_angle_atom_site_label_3
_geom_angle
P1 Au1 Cl1 178.37(7)
N1 P1 C7 110.8(3)
N1 P1 C1 104.8(3)
C7 P1 C1 104.2(3)
N1 P1 Au1 112.96(19)
C7 P1 Au1 109.9(2)
C1 P1 Au1 113.8(2)
C13 N1 C16 114.9(5)
C13 N1 P1 121.7(4)
C16 N1 P1 118.5(4)
C6 C1 C2 117.1(6)
C6 C1 P1 123.2(5)
C2 C1 P1 119.7(6)
C3 C2 C1 121.3(7)
C3 C2 H2 119.4
C1 C2 H2 119.4
C4 C3 C2 119.6(7)
C4 C3 H3 120.2
C2 C3 H3 120.2
C3 C4 C5 121.0(8)
C3 C4 H4 119.5
C5 C4 H4 119.5
C4 C5 C6 119.3(8)
C4 C5 H5 120.4
C6 C5 H5 120.4
C1 C6 C5 121.7(7)
C1 C6 H6 119.2
C5 C6 H6 119.2
C12 C7 C8 117.4(6)
C12 C7 P1 122.6(5)
C8 C7 P1 120.0(5)
C9 C8 C7 122.3(7)
C9 C8 H8 118.9
C7 C8 H8 118.9
C8 C9 C10 119.2(8)
C8 C9 H9 120.4
C10 C9 H9 120.4
C11 C10 C9 120.7(8)
C11 C10 H10 119.7
C9 C10 H10 119.7
C10 C11 C12 119.1(8)
C10 C11 H11 120.5
C12 C11 H11 120.5
C7 C12 C11 121.4(7)
C7 C12 H12 119.3
C11 C12 H12 119.3
N1 C13 C14 112.8(5)
N1 C13 H13A 109.0
C14 C13 H13A 109.0
N1 C13 H13B 109.0
C14 C13 H13B 109.0
H13A C13 H13B 107.8
C15 C14 C13 111.6(7)
C15 C14 H14A 109.3
C13 C14 H14A 109.3
C15 C14 H14B 109.3
C13 C14 H14B 109.3
H14A C14 H14B 108.0
C14 C15 H15A 109.5
C14 C15 H15B 109.5
H15A C15 H15B 109.5
C14 C15 H15C 109.5
H15A C15 H15C 109.5
H15B C15 H15C 109.5
N1 C16 C17 113.4(5)
N1 C16 H16A 108.9
C17 C16 H16A 108.9
N1 C16 H16B 108.9
C17 C16 H16B 108.9
H16A C16 H16B 107.7
C30 C17 C18 120.1(6)
C30 C17 C16 119.3(6)
C18 C17 C16 120.6(6)
C19 C18 C23 117.5(7)
C19 C18 C17 124.1(7)
C23 C18 C17 118.3(7)
C20 C19 C18 121.6(8)
C20 C19 H19 119.2
C18 C19 H19 119.2
C19 C20 C21 119.8(9)
C19 C20 H20 120.1
C21 C20 H20 120.1
C22 C21 C20 121.8(9)
C22 C21 H21 119.1
C20 C21 H21 119.1
C21 C22 C23 119.2(9)
C21 C22 H22 120.4
C23 C22 H22 120.4
C24 C23 C18 120.0(7)
C24 C23 C22 120.1(9)
C18 C23 C22 119.9(8)
C25 C24 C23 123.0(7)
C25 C24 H24 118.5
C23 C24 H24 118.5
C24 C25 C26 123.8(8)
C24 C25 C30 117.6(7)
C26 C25 C30 118.6(7)
C27 C26 C25 122.4(8)
C27 C26 H26 118.8
C25 C26 H26 118.8
C26 C27 C28 118.8(8)
C26 C27 H27 120.6
C28 C27 H27 120.6
C29 C28 C27 121.5(8)
C29 C28 H28 119.3
C27 C28 H28 119.3
C28 C29 C30 122.2(8)
C28 C29 H29 118.9
C30 C29 H29 118.9
C17 C30 C29 122.7(7)
C17 C30 C25 120.8(7)
C29 C30 C25 116.4(7)

loop_
_geom_bond_atom_site_label_1
_geom_bond_atom_site_label_2
_geom_bond_distance
Au1 P1 2.2340(18)
Au1 Cl1 2.2866(19)
P1 N1 1.656(5)
P1 C7 1.795(7)
P1 C1 1.803(7)
N1 C13 1.481(7)
N1 C16 1.481(7)
C1 C6 1.375(9)
C1 C2 1.401(9)
C2 C3 1.372(9)
C2 H2 0.9300
C3 C4 1.361(10)
C3 H3 0.9300
C4 C5 1.362(10)
C4 H4 0.9300
C5 C6 1.385(9)
C5 H5 0.9300
C6 H6 0.9300
C7 C12 1.372(8)
C7 C8 1.385(8)
C8 C9 1.369(10)
C8 H8 0.9300
C9 C10 1.373(10)
C9 H9 0.9300
C10 C11 1.367(10)
C10 H10 0.9300
C11 C12 1.398(9)
C11 H11 0.9300
C12 H12 0.9300
C13 C14 1.551(9)
C13 H13A 0.9700
C13 H13B 0.9700
C14 C15 1.477(9)
C14 H14A 0.9700
C14 H14B 0.9700
C15 H15A 0.9600
C15 H15B 0.9600
C15 H15C 0.9600
C16 C17 1.497(8)
C16 H16A 0.9700
C16 H16B 0.9700
C17 C30 1.402(9)
C17 C18 1.431(9)
C18 C19 1.410(9)
C18 C23 1.430(9)
C19 C20 1.362(9)
C19 H19 0.9300
C20 C21 1.410(12)
C20 H20 0.9300
C21 C22 1.345(12)
C21 H21 0.9300
C22 C23 1.431(10)
C22 H22 0.9300
C23 C24 1.387(10)
C24 C25 1.386(10)
C24 H24 0.9300
C25 C26 1.427(10)
C25 C30 1.441(9)
C26 C27 1.338(11)
C26 H26 0.9300
C27 C28 1.418(10)
C27 H27 0.9300
C28 C29 1.337(9)
C28 H28 0.9300
C29 C30 1.429(9)
C29 H29 0.9300

loop_
_geom_torsion_atom_site_label_1
_geom_torsion_atom_site_label_2
_geom_torsion_atom_site_label_3
_geom_torsion_atom_site_label_4
_geom_torsion
Cl1 Au1 P1 N1 -152(3)
Cl1 Au1 P1 C7 -28(3)
Cl1 Au1 P1 C1 89(3)
C7 P1 N1 C13 70.7(5)
C1 P1 N1 C13 -41.1(5)
Au1 P1 N1 C13 -165.4(4)
C7 P1 N1 C16 -83.2(5)
C1 P1 N1 C16 165.0(5)
Au1 P1 N1 C16 40.6(5)
N1 P1 C1 C6 99.0(6)
C7 P1 C1 C6 -17.4(6)
Au1 P1 C1 C6 -137.1(5)
N1 P1 C1 C2 -78.4(5)
C7 P1 C1 C2 165.2(5)
Au1 P1 C1 C2 45.5(6)
C6 C1 C2 C3 -1.5(10)
P1 C1 C2 C3 176.0(5)
C1 C2 C3 C4 3.0(11)
C2 C3 C4 C5 -3.1(12)
C3 C4 C5 C6 1.8(12)
C2 C1 C6 C5 0.3(10)
P1 C1 C6 C5 -177.2(5)
C4 C5 C6 C1 -0.4(11)
N1 P1 C7 C12 -1.4(7)
C1 P1 C7 C12 110.8(6)
Au1 P1 C7 C12 -126.9(5)
N1 P1 C7 C8 177.0(5)
C1 P1 C7 C8 -70.8(6)
Au1 P1 C7 C8 51.4(6)
C12 C7 C8 C9 -0.4(11)
P1 C7 C8 C9 -178.9(6)
C7 C8 C9 C10 0.3(12)
C8 C9 C10 C11 0.2(13)
C9 C10 C11 C12 -0.6(12)
C8 C7 C12 C11 0.0(10)
P1 C7 C12 C11 178.4(6)
C10 C11 C12 C7 0.5(11)
C16 N1 C13 C14 -96.0(6)
P1 N1 C13 C14 109.2(6)
N1 C13 C14 C15 156.9(7)
C13 N1 C16 C17 55.6(7)
P1 N1 C16 C17 -148.7(5)
N1 C16 C17 C30 75.1(7)
N1 C16 C17 C18 -103.9(7)
C30 C17 C18 C19 -176.7(7)
C16 C17 C18 C19 2.3(10)
C30 C17 C18 C23 0.1(9)
C16 C17 C18 C23 179.1(6)
C23 C18 C19 C20 -0.8(10)
C17 C18 C19 C20 176.1(7)
C18 C19 C20 C21 2.0(12)
C19 C20 C21 C22 -0.5(14)
C20 C21 C22 C23 -2.1(15)
C19 C18 C23 C24 178.9(7)
C17 C18 C23 C24 1.8(10)
C19 C18 C23 C22 -1.9(10)
C17 C18 C23 C22 -179.0(7)
C21 C22 C23 C24 -177.4(9)
C21 C22 C23 C18 3.4(13)
C18 C23 C24 C25 -2.7(11)
C22 C23 C24 C25 178.1(7)
C23 C24 C25 C26 -180.0(7)
C23 C24 C25 C30 1.5(11)
C24 C25 C26 C27 179.7(8)
C30 C25 C26 C27 -1.8(11)
C25 C26 C27 C28 -0.7(13)
C26 C27 C28 C29 2.6(12)
C27 C28 C29 C30 -1.9(12)
C18 C17 C30 C29 178.1(6)
C16 C17 C30 C29 -1.0(10)
C18 C17 C30 C25 -1.3(9)
C16 C17 C30 C25 179.7(5)
C28 C29 C30 C17 179.9(7)
C28 C29 C30 C25 -0.7(10)
C24 C25 C30 C17 0.5(10)
C26 C25 C30 C17 -178.1(6)
C24 C25 C30 C29 -178.9(6)
C26 C25 C30 C29 2.5(9)
